data_1548897
loop_
_publ_author_name
'Call, Arnau'
'Franco, Federico'
'Kandoth, Noufal'
'Fern\'andez, Sergio'
'Gonz\'alez-B\'ejar, Mar\'ia'
'P\'erez-Prieto, Julia'
'Luis, Josep M.'
'Lloret-Fillol, Julio'

_publ_section_title
;
 Understanding light-driven H<sub>2</sub> evolution through the electronic
 tuning of aminopyridine cobalt complexes.
;
_journal_issue 9
_journal_name_full 'Chemical science'
_journal_page_first 2609
_journal_page_last 2619
_journal_paper_doi 10.1039/c7sc04328g
_journal_volume 9
_journal_year 2018
_chemical_formula_moiety 'C16 H23 Cl Co F6 N4 O6 S2'
_chemical_formula_sum 'C16 H23 Cl Co F6 N4 O6 S2'
_chemical_formula_weight 639.88
_space_group_crystal_system monoclinic
_space_group_IT_number 14
_space_group_name_Hall '-P 2yn'
_space_group_name_H-M_alt 'P 1 21/n 1'
_symmetry_space_group_name_Hall '-P 2yn'
_symmetry_space_group_name_H-M 'P 1 21/n 1'
_atom_sites_solution_hydrogens geom
_audit_creation_method SHELXL-2013
_audit_update_record
;
2017-10-05 deposited with the CCDC.
2018-02-09 downloaded from the CCDC.
;
_cell_angle_alpha 90
_cell_angle_beta 97.0660(10)
_cell_angle_gamma 90
_cell_formula_units_Z 4
_cell_length_a 8.8511(7)
_cell_length_b 24.5258(19)
_cell_length_c 11.1501(9)
_cell_measurement_reflns_used 5397
_cell_measurement_temperature 100(2)
_cell_measurement_theta_max 28.29
_cell_measurement_theta_min 2.46
_cell_volume 2402.1(3)
_computing_cell_refinement 'Bruker SMART'
_computing_data_collection 'Bruker SMART'
_computing_data_reduction 'Bruker SAINT'
_computing_molecular_graphics 'Bruker SHELXTL'
_computing_publication_material 'Bruker SHELXTL'
_computing_structure_refinement 'SHELXL-2013 (Sheldrick, 2013)'
_computing_structure_solution 'SHELXL-2013 (Sheldrick, 2013)'
_diffrn_ambient_temperature 100(2)
_diffrn_measured_fraction_theta_full 0.999
_diffrn_measured_fraction_theta_max 0.934
_diffrn_measurement_device_type 'CCD area detector'
_diffrn_measurement_method 'phi and omega scans'
_diffrn_radiation_monochromator graphite
_diffrn_radiation_source 'sealed tube'
_diffrn_radiation_type MoK\a
_diffrn_radiation_wavelength 0.71073
_diffrn_reflns_av_R_equivalents 0.0250
_diffrn_reflns_av_unetI/netI 0.0317
_diffrn_reflns_Laue_measured_fraction_full 0.999
_diffrn_reflns_Laue_measured_fraction_max 0.934
_diffrn_reflns_limit_h_max 11
_diffrn_reflns_limit_h_min -8
_diffrn_reflns_limit_k_max 31
_diffrn_reflns_limit_k_min -32
_diffrn_reflns_limit_l_max 14
_diffrn_reflns_limit_l_min -13
_diffrn_reflns_number 14849
_diffrn_reflns_point_group_measured_fraction_full 0.999
_diffrn_reflns_point_group_measured_fraction_max 0.934
_diffrn_reflns_theta_full 25.242
_diffrn_reflns_theta_max 28.302
_diffrn_reflns_theta_min 1.661
_exptl_absorpt_coefficient_mu 1.088
_exptl_absorpt_correction_T_max 1
_exptl_absorpt_correction_T_min 0.783278
_exptl_absorpt_correction_type empirical
_exptl_absorpt_process_details 'SADABS v2.10 BRUKER 2001'
_exptl_crystal_colour red
_exptl_crystal_density_diffrn 1.769
_exptl_crystal_description prism
_exptl_crystal_F_000 1300
_exptl_crystal_size_max 0.25
_exptl_crystal_size_mid 0.15
_exptl_crystal_size_min 0.08
_refine_diff_density_max 0.941
_refine_diff_density_min -0.635
_refine_diff_density_rms 0.090
_refine_ls_extinction_method none
_refine_ls_goodness_of_fit_ref 1.031
_refine_ls_hydrogen_treatment constr
_refine_ls_matrix_type full
_refine_ls_number_parameters 327
_refine_ls_number_reflns 5575
_refine_ls_number_restraints 0
_refine_ls_restrained_S_all 1.031
_refine_ls_R_factor_all 0.0538
_refine_ls_R_factor_gt 0.0426
_refine_ls_shift/su_max 0.000
_refine_ls_shift/su_mean 0.000
_refine_ls_structure_factor_coef Fsqd
_refine_ls_weighting_details 'w=1/[\s^2^(Fo^2^)+(0.0605P)^2^+2.2814P] where P=(Fo^2^+2Fc^2^)/3'
_refine_ls_weighting_scheme calc
_refine_ls_wR_factor_gt 0.1065
_refine_ls_wR_factor_ref 0.1133
_reflns_Friedel_coverage 0.000
_reflns_number_gt 4593
_reflns_number_total 5575
_reflns_threshold_expression 'I > 2\s(I)'
_cod_data_source_file c7sc04328g2.cif
_cod_data_source_block aql4p33
_cod_depositor_comments 'Adding full bibliography for 1548897--1548902.cif.'
_cod_database_code 1548897
_shelx_space_group_comment
;
The symmetry employed for this shelxl refinement is uniquely defined
by the following loop, which should always be used as a source of
symmetry information in preference to the above space-group names.
They are only intended as comments.
;
_shelxl_version_number 2013-3

loop_
_space_group_symop_operation_xyz
'x, y, z'
'-x+1/2, y+1/2, -z+1/2'
'-x, -y, -z'
'x-1/2, -y-1/2, z-1/2'

loop_
_atom_site_label
_atom_site_type_symbol
_atom_site_fract_x
_atom_site_fract_y
_atom_site_fract_z
_atom_site_U_iso_or_equiv
_atom_site_adp_type
_atom_site_occupancy
_atom_site_site_symmetry_order
_atom_site_calc_flag
_atom_site_refinement_flags_posn
_atom_site_refinement_flags_adp
Co1 Co 0.14018(4) 0.36110(2) 0.33483(3) 0.01770(10) Uani 1 1 d . .
S1 S -0.04796(7) 0.33246(3) 0.57634(6) 0.02278(15) Uani 1 1 d . .
Cl1 Cl -0.05234(9) 0.10128(3) 0.34287(7) 0.03429(18) Uani 1 1 d . .
O1 O 0.0282(3) 0.36762(8) 0.49721(19) 0.0319(5) Uani 1 1 d . .
N1 N 0.0627(2) 0.27941(9) 0.32871(19) 0.0203(4) Uani 1 1 d . .
C1 C -0.0745(3) 0.26096(11) 0.2803(2) 0.0226(5) Uani 1 1 d . .
H1A H -0.1452 0.2862 0.2407 0.027 Uiso 1 1 calc R U
F1 F -0.1610(4) 0.41444(11) 0.6856(2) 0.0846(10) Uani 1 1 d . .
S2 S -0.20257(7) 0.41429(3) 0.21608(6) 0.02138(15) Uani 1 1 d . .
N2 N 0.3464(2) 0.31997(9) 0.4073(2) 0.0218(5) Uani 1 1 d . .
F2 F 0.0742(3) 0.40081(12) 0.7393(2) 0.0788(9) Uani 1 1 d . .
C2 C -0.1169(3) 0.20691(12) 0.2858(2) 0.0248(6) Uani 1 1 d . .
H2A H -0.2155 0.1951 0.2526 0.030 Uiso 1 1 calc R U
O2 O -0.2016(2) 0.31848(10) 0.5345(2) 0.0445(6) Uani 1 1 d . .
O3 O 0.0462(2) 0.28845(9) 0.62788(19) 0.0326(5) Uani 1 1 d . .
C3 C -0.0110(3) 0.17051(11) 0.3414(2) 0.0242(6) Uani 1 1 d . .
N3 N 0.2707(3) 0.43304(9) 0.3848(2) 0.0223(5) Uani 1 1 d . .
F3 F -0.0872(3) 0.34831(10) 0.8024(2) 0.0617(7) Uani 1 1 d . .
F4 F -0.3546(2) 0.48043(7) 0.06095(17) 0.0379(4) Uani 1 1 d . .
O4 O -0.0389(2) 0.40551(8) 0.24271(17) 0.0257(4) Uani 1 1 d . .
N4 N 0.2556(2) 0.36444(9) 0.1757(2) 0.0215(5) Uani 1 1 d . .
C4 C 0.1285(3) 0.18874(11) 0.3962(2) 0.0250(6) Uani 1 1 d . .
H4A H 0.2000 0.1643 0.4378 0.030 Uiso 1 1 calc R U
F5 F -0.1699(2) 0.43914(8) -0.00951(16) 0.0377(4) Uani 1 1 d . .
O5 O -0.2699(2) 0.44357(10) 0.30700(19) 0.0353(5) Uani 1 1 d . .
C5 C 0.1605(3) 0.24390(11) 0.3886(2) 0.0222(5) Uani 1 1 d . .
O6 O -0.2847(2) 0.36745(8) 0.16501(19) 0.0276(4) Uani 1 1 d . .
F6 F -0.1229(2) 0.50524(8) 0.11593(19) 0.0448(5) Uani 1 1 d . .
C6 C 0.3033(3) 0.26753(11) 0.4581(2) 0.0243(6) Uani 1 1 d . .
H6A H 0.2866 0.2729 0.5434 0.029 Uiso 1 1 calc R U
H6B H 0.3881 0.2413 0.4565 0.029 Uiso 1 1 calc R U
C7 C 0.4130(3) 0.35860(12) 0.5029(2) 0.0261(6) Uani 1 1 d . .
H7A H 0.5168 0.3464 0.5349 0.031 Uiso 1 1 calc R U
H7B H 0.3501 0.3586 0.5705 0.031 Uiso 1 1 calc R U
C8 C 0.4201(3) 0.41625(12) 0.4524(3) 0.0264(6) Uani 1 1 d . .
H8A H 0.4484 0.4421 0.5197 0.032 Uiso 1 1 calc R U
H8B H 0.4999 0.4179 0.3976 0.032 Uiso 1 1 calc R U
C9 C 0.1918(4) 0.47195(12) 0.4580(3) 0.0305(6) Uani 1 1 d . .
H9A H 0.2495 0.5061 0.4672 0.046 Uiso 1 1 calc R U
H9B H 0.1847 0.4562 0.5379 0.046 Uiso 1 1 calc R U
H9C H 0.0893 0.4792 0.4173 0.046 Uiso 1 1 calc R U
C10 C 0.2889(3) 0.45782(11) 0.2655(2) 0.0244(5) Uani 1 1 d . .
H10A H 0.3624 0.4883 0.2774 0.029 Uiso 1 1 calc R U
H10B H 0.1900 0.4728 0.2291 0.029 Uiso 1 1 calc R U
C11 C 0.3450(3) 0.41628(11) 0.1796(2) 0.0240(6) Uani 1 1 d . .
H11A H 0.3371 0.4321 0.0974 0.029 Uiso 1 1 calc R U
H11B H 0.4537 0.4082 0.2058 0.029 Uiso 1 1 calc R U
C13 C 0.1527(3) 0.36032(12) 0.0605(2) 0.0278(6) Uani 1 1 d . .
H13A H 0.2134 0.3553 -0.0066 0.042 Uiso 1 1 calc R U
H13B H 0.0925 0.3938 0.0477 0.042 Uiso 1 1 calc R U
H13C H 0.0844 0.3291 0.0641 0.042 Uiso 1 1 calc R U
C14 C 0.3575(3) 0.31593(11) 0.1858(2) 0.0241(5) Uani 1 1 d . .
H14A H 0.4290 0.3184 0.1244 0.029 Uiso 1 1 calc R U
H14B H 0.2958 0.2825 0.1696 0.029 Uiso 1 1 calc R U
C15 C 0.4471(3) 0.31227(12) 0.3107(2) 0.0263(6) Uani 1 1 d . .
H15A H 0.4971 0.2762 0.3207 0.032 Uiso 1 1 calc R U
H15B H 0.5275 0.3405 0.3189 0.032 Uiso 1 1 calc R U
C16 C -0.0579(4) 0.37705(14) 0.7064(3) 0.0388(8) Uani 1 1 d . .
C17 C -0.2129(3) 0.46243(11) 0.0899(3) 0.0275(6) Uani 1 1 d . .

loop_
_atom_site_aniso_label
_atom_site_aniso_U_11
_atom_site_aniso_U_22
_atom_site_aniso_U_33
_atom_site_aniso_U_23
_atom_site_aniso_U_13
_atom_site_aniso_U_12
Co1 0.01533(17) 0.01831(18) 0.01963(18) -0.00054(13) 0.00287(13) -0.00077(12)
S1 0.0210(3) 0.0239(3) 0.0242(3) 0.0011(2) 0.0057(2) -0.0023(2)
Cl1 0.0417(4) 0.0206(3) 0.0409(4) 0.0059(3) 0.0064(3) -0.0046(3)
O1 0.0453(13) 0.0252(10) 0.0288(10) 0.0000(8) 0.0193(9) -0.0047(9)
N1 0.0204(11) 0.0221(11) 0.0185(10) -0.0003(8) 0.0021(8) 0.0010(9)
C1 0.0238(13) 0.0223(13) 0.0212(12) 0.0002(10) 0.0009(10) 0.0007(10)
F1 0.131(3) 0.0600(17) 0.0654(17) -0.0039(13) 0.0248(17) 0.0561(17)
S2 0.0178(3) 0.0232(3) 0.0232(3) 0.0008(2) 0.0030(2) 0.0008(2)
N2 0.0178(10) 0.0275(12) 0.0200(10) 0.0002(9) 0.0019(8) 0.0002(9)
F2 0.107(2) 0.0798(19) 0.0534(14) -0.0373(13) 0.0258(14) -0.0489(16)
C2 0.0240(13) 0.0277(14) 0.0228(13) -0.0003(11) 0.0035(10) -0.0050(11)
O2 0.0244(11) 0.0484(14) 0.0590(16) 0.0007(12) -0.0024(10) -0.0013(10)
O3 0.0347(12) 0.0267(11) 0.0359(11) 0.0041(9) 0.0028(9) 0.0020(9)
C3 0.0341(15) 0.0172(12) 0.0223(13) 0.0022(10) 0.0073(11) -0.0027(11)
N3 0.0217(11) 0.0239(11) 0.0218(11) -0.0022(9) 0.0042(9) -0.0029(9)
F3 0.100(2) 0.0521(14) 0.0404(12) 0.0048(10) 0.0385(12) -0.0022(13)
F4 0.0300(9) 0.0321(10) 0.0496(11) 0.0085(8) -0.0023(8) 0.0096(7)
O4 0.0190(9) 0.0300(11) 0.0280(10) 0.0056(8) 0.0029(8) 0.0027(8)
N4 0.0200(11) 0.0236(11) 0.0215(11) -0.0012(9) 0.0043(9) 0.0010(9)
C4 0.0272(14) 0.0246(14) 0.0234(13) 0.0057(11) 0.0041(11) 0.0046(11)
F5 0.0426(11) 0.0443(11) 0.0272(9) 0.0076(8) 0.0077(8) 0.0059(8)
O5 0.0289(11) 0.0458(13) 0.0322(11) -0.0085(10) 0.0078(9) 0.0048(9)
C5 0.0245(13) 0.0245(13) 0.0179(12) 0.0006(10) 0.0041(10) 0.0001(10)
O6 0.0265(10) 0.0226(10) 0.0331(11) 0.0021(8) 0.0008(8) -0.0039(8)
F6 0.0466(11) 0.0259(9) 0.0595(13) 0.0083(9) -0.0026(9) -0.0135(8)
C6 0.0222(13) 0.0259(14) 0.0241(13) 0.0035(11) -0.0004(10) 0.0019(10)
C7 0.0213(13) 0.0339(15) 0.0221(13) 0.0007(11) -0.0015(10) -0.0019(11)
C8 0.0236(14) 0.0303(15) 0.0247(13) -0.0022(11) 0.0005(11) -0.0062(11)
C9 0.0369(16) 0.0250(14) 0.0317(15) -0.0077(12) 0.0126(12) -0.0048(12)
C10 0.0243(13) 0.0217(13) 0.0280(13) 0.0003(11) 0.0072(11) -0.0040(10)
C11 0.0214(13) 0.0261(14) 0.0256(13) 0.0017(11) 0.0066(10) -0.0025(10)
C13 0.0291(15) 0.0320(15) 0.0214(13) 0.0009(11) -0.0001(11) 0.0013(12)
C14 0.0240(13) 0.0248(14) 0.0239(13) -0.0012(10) 0.0045(10) 0.0054(11)
C15 0.0208(13) 0.0328(15) 0.0258(13) 0.0012(11) 0.0044(11) 0.0054(11)
C16 0.056(2) 0.0296(16) 0.0356(17) -0.0001(13) 0.0238(16) -0.0004(15)
C17 0.0241(14) 0.0215(13) 0.0359(15) 0.0045(12) -0.0001(11) 0.0009(11)

loop_
_atom_type_symbol
_atom_type_description
_atom_type_scat_dispersion_real
_atom_type_scat_dispersion_imag
_atom_type_scat_source
C C 0.0033 0.0016 'International Tables Vol C Tables 4.2.6.8 and 6.1.1.4'
H H 0.0000 0.0000 'International Tables Vol C Tables 4.2.6.8 and 6.1.1.4'
N N 0.0061 0.0033 'International Tables Vol C Tables 4.2.6.8 and 6.1.1.4'
O O 0.0106 0.0060 'International Tables Vol C Tables 4.2.6.8 and 6.1.1.4'
F F 0.0171 0.0103 'International Tables Vol C Tables 4.2.6.8 and 6.1.1.4'
S S 0.1246 0.1234 'International Tables Vol C Tables 4.2.6.8 and 6.1.1.4'
Cl Cl 0.1484 0.1585 'International Tables Vol C Tables 4.2.6.8 and 6.1.1.4'
Co Co 0.3494 0.9721 'International Tables Vol C Tables 4.2.6.8 and 6.1.1.4'

loop_
_geom_angle_atom_site_label_1
_geom_angle_atom_site_label_2
_geom_angle_atom_site_label_3
_geom_angle
O4 Co1 N1 104.77(8)
O4 Co1 N3 92.90(8)
N1 Co1 N3 161.69(9)
O4 Co1 N2 170.61(8)
N1 Co1 N2 79.92(9)
N3 Co1 N2 83.30(9)
O4 Co1 N4 89.04(8)
N1 Co1 N4 101.19(8)
N3 Co1 N4 83.57(8)
N2 Co1 N4 82.01(8)
O4 Co1 O1 88.57(8)
N1 Co1 O1 85.26(8)
N3 Co1 O1 90.53(8)
N2 Co1 O1 100.02(9)
N4 Co1 O1 173.52(8)
O2 S1 O3 115.64(14)
O2 S1 O1 116.00(15)
O3 S1 O1 113.41(13)
O2 S1 C16 105.48(16)
O3 S1 C16 102.36(15)
O1 S1 C16 101.38(14)
S1 O1 Co1 138.85(13)
C1 N1 C5 118.4(2)
C1 N1 Co1 127.20(18)
C5 N1 Co1 114.25(17)
N1 C1 C2 122.8(2)
N1 C1 H1A 118.6
C2 C1 H1A 118.6
O5 S2 O6 116.55(13)
O5 S2 O4 114.82(12)
O6 S2 O4 113.78(12)
O5 S2 C17 103.60(14)
O6 S2 C17 103.65(13)
O4 S2 C17 101.89(12)
C6 N2 C15 111.8(2)
C6 N2 C7 112.2(2)
C15 N2 C7 112.2(2)
C6 N2 Co1 107.79(15)
C15 N2 Co1 110.01(16)
C7 N2 Co1 102.28(16)
C1 C2 C3 117.8(3)
C1 C2 H2A 121.1
C3 C2 H2A 121.1
C4 C3 C2 120.5(2)
C4 C3 Cl1 119.3(2)
C2 C3 Cl1 120.2(2)
C9 N3 C10 109.8(2)
C9 N3 C8 110.2(2)
C10 N3 C8 112.1(2)
C9 N3 Co1 113.41(17)
C10 N3 Co1 102.58(15)
C8 N3 Co1 108.58(17)
S2 O4 Co1 148.50(13)
C13 N4 C14 108.2(2)
C13 N4 C11 110.4(2)
C14 N4 C11 111.3(2)
C13 N4 Co1 114.04(17)
C14 N4 Co1 104.58(16)
C11 N4 Co1 108.13(16)
C3 C4 C5 117.8(2)
C3 C4 H4A 121.1
C5 C4 H4A 121.1
N1 C5 C4 122.6(2)
N1 C5 C6 116.8(2)
C4 C5 C6 120.4(2)
N2 C6 C5 112.1(2)
N2 C6 H6A 109.2
C5 C6 H6A 109.2
N2 C6 H6B 109.2
C5 C6 H6B 109.2
H6A C6 H6B 107.9
N2 C7 C8 110.8(2)
N2 C7 H7A 109.5
C8 C7 H7A 109.5
N2 C7 H7B 109.5
C8 C7 H7B 109.5
H7A C7 H7B 108.1
N3 C8 C7 111.5(2)
N3 C8 H8A 109.3
C7 C8 H8A 109.3
N3 C8 H8B 109.3
C7 C8 H8B 109.3
H8A C8 H8B 108.0
N3 C9 H9A 109.5
N3 C9 H9B 109.5
H9A C9 H9B 109.5
N3 C9 H9C 109.5
H9A C9 H9C 109.5
H9B C9 H9C 109.5
N3 C10 C11 111.6(2)
N3 C10 H10A 109.3
C11 C10 H10A 109.3
N3 C10 H10B 109.3
C11 C10 H10B 109.3
H10A C10 H10B 108.0
N4 C11 C10 112.0(2)
N4 C11 H11A 109.2
C10 C11 H11A 109.2
N4 C11 H11B 109.2
C10 C11 H11B 109.2
H11A C11 H11B 107.9
N4 C13 H13A 109.5
N4 C13 H13B 109.5
H13A C13 H13B 109.5
N4 C13 H13C 109.5
H13A C13 H13C 109.5
H13B C13 H13C 109.5
N4 C14 C15 111.1(2)
N4 C14 H14A 109.4
C15 C14 H14A 109.4
N4 C14 H14B 109.4
C15 C14 H14B 109.4
H14A C14 H14B 108.0
N2 C15 C14 111.4(2)
N2 C15 H15A 109.4
C14 C15 H15A 109.4
N2 C15 H15B 109.4
C14 C15 H15B 109.4
H15A C15 H15B 108.0
F1 C16 F2 108.6(3)
F1 C16 F3 108.4(3)
F2 C16 F3 105.3(3)
F1 C16 S1 112.6(3)
F2 C16 S1 111.0(2)
F3 C16 S1 110.7(2)
F6 C17 F4 108.2(2)
F6 C17 F5 107.1(2)
F4 C17 F5 107.1(2)
F6 C17 S2 111.7(2)
F4 C17 S2 110.9(2)
F5 C17 S2 111.58(19)

loop_
_geom_bond_atom_site_label_1
_geom_bond_atom_site_label_2
_geom_bond_distance
Co1 O4 2.0861(19)
Co1 N1 2.116(2)
Co1 N3 2.145(2)
Co1 N2 2.154(2)
Co1 N4 2.155(2)
Co1 O1 2.175(2)
S1 O2 1.424(2)
S1 O3 1.440(2)
S1 O1 1.457(2)
S1 C16 1.827(3)
Cl1 C3 1.737(3)
N1 C1 1.345(3)
N1 C5 1.346(3)
C1 C2 1.381(4)
C1 H1A 0.9500
F1 C16 1.294(4)
S2 O5 1.431(2)
S2 O6 1.439(2)
S2 O4 1.4590(19)
S2 C17 1.830(3)
N2 C6 1.474(3)
N2 C15 1.492(3)
N2 C7 1.492(3)
F2 C16 1.318(4)
C2 C3 1.384(4)
C2 H2A 0.9500
C3 C4 1.383(4)
N3 C9 1.484(3)
N3 C10 1.489(3)
N3 C8 1.498(4)
F3 C16 1.334(4)
F4 C17 1.332(3)
N4 C13 1.485(3)
N4 C14 1.489(3)
N4 C11 1.496(3)
C4 C5 1.387(4)
C4 H4A 0.9500
F5 C17 1.343(3)
C5 C6 1.515(4)
F6 C17 1.328(3)
C6 H6A 0.9900
C6 H6B 0.9900
C7 C8 1.526(4)
C7 H7A 0.9900
C7 H7B 0.9900
C8 H8A 0.9900
C8 H8B 0.9900
C9 H9A 0.9800
C9 H9B 0.9800
C9 H9C 0.9800
C10 C11 1.523(4)
C10 H10A 0.9900
C10 H10B 0.9900
C11 H11A 0.9900
C11 H11B 0.9900
C13 H13A 0.9800
C13 H13B 0.9800
C13 H13C 0.9800
C14 C15 1.518(4)
C14 H14A 0.9900
C14 H14B 0.9900
C15 H15A 0.9900
C15 H15B 0.9900

loop_
_geom_torsion_atom_site_label_1
_geom_torsion_atom_site_label_2
_geom_torsion_atom_site_label_3
_geom_torsion_atom_site_label_4
_geom_torsion
O2 S1 O1 Co1 -79.7(2)
O3 S1 O1 Co1 57.7(3)
C16 S1 O1 Co1 166.6(2)
C5 N1 C1 C2 -2.4(4)
Co1 N1 C1 C2 -176.9(2)
N1 C1 C2 C3 -1.5(4)
C1 C2 C3 C4 4.2(4)
C1 C2 C3 Cl1 -175.8(2)
O5 S2 O4 Co1 79.4(3)
O6 S2 O4 Co1 -58.5(3)
C17 S2 O4 Co1 -169.4(2)
C2 C3 C4 C5 -2.9(4)
Cl1 C3 C4 C5 177.1(2)
C1 N1 C5 C4 3.7(4)
Co1 N1 C5 C4 179.0(2)
C1 N1 C5 C6 -170.8(2)
Co1 N1 C5 C6 4.4(3)
C3 C4 C5 N1 -1.1(4)
C3 C4 C5 C6 173.2(2)
C15 N2 C6 C5 -88.5(3)
C7 N2 C6 C5 144.4(2)
Co1 N2 C6 C5 32.6(3)
N1 C5 C6 N2 -25.8(3)
C4 C5 C6 N2 159.5(2)
C6 N2 C7 C8 -166.1(2)
C15 N2 C7 C8 67.0(3)
Co1 N2 C7 C8 -50.9(2)
C9 N3 C8 C7 104.8(3)
C10 N3 C8 C7 -132.6(2)
Co1 N3 C8 C7 -20.0(3)
N2 C7 C8 N3 49.7(3)
C9 N3 C10 C11 -170.5(2)
C8 N3 C10 C11 66.6(3)
Co1 N3 C10 C11 -49.7(2)
C13 N4 C11 C10 106.5(3)
C14 N4 C11 C10 -133.3(2)
Co1 N4 C11 C10 -18.9(3)
N3 C10 C11 N4 48.2(3)
C13 N4 C14 C15 -170.2(2)
C11 N4 C14 C15 68.3(3)
Co1 N4 C14 C15 -48.3(2)
C6 N2 C15 C14 99.2(3)
C7 N2 C15 C14 -133.7(2)
Co1 N2 C15 C14 -20.6(3)
N4 C14 C15 N2 47.4(3)
O2 S1 C16 F1 -46.4(3)
O3 S1 C16 F1 -167.7(3)
O1 S1 C16 F1 74.9(3)
O2 S1 C16 F2 -168.3(3)
O3 S1 C16 F2 70.3(3)
O1 S1 C16 F2 -47.0(3)
O2 S1 C16 F3 75.1(3)
O3 S1 C16 F3 -46.2(3)
O1 S1 C16 F3 -163.5(3)
O5 S2 C17 F6 67.3(2)
O6 S2 C17 F6 -170.5(2)
O4 S2 C17 F6 -52.1(2)
O5 S2 C17 F4 -53.5(2)
O6 S2 C17 F4 68.7(2)
O4 S2 C17 F4 -172.96(19)
O5 S2 C17 F5 -172.84(19)
O6 S2 C17 F5 -50.7(2)
O4 S2 C17 F5 67.7(2)
